data_4125171
loop_
_publ_author_name
'Paolino, Marco'
'Gueye, Moussa'
'Pieri, Elisa'
'Manathunga, Madushanka'
'Fusi, Stefania'
'Cappelli, Andrea'
'Latterini, Loredana'
'Pannacci, Danilo'
'Filatov, Michael'
'L\'eonard, J\'er\'emie'
'Olivucci, Massimo'

_publ_section_title
;
 Design, Synthesis, and Dynamics of a Green Fluorescent Protein
 Fluorophore Mimic with an Ultrafast Switching Function.
;
_journal_issue 31
_journal_name_full 'Journal of the American Chemical Society'
_journal_page_first 9807
_journal_page_last 9825
_journal_paper_doi 10.1021/jacs.5b10812
_journal_volume 138
_journal_year 2016
_chemical_formula_sum 'C16 H19 N O2'
_chemical_formula_weight 257.32
_chemical_name_systematic '(E)-3-(5-methoxy-2,2-dimethyl-2,3-dihydro-1H-inden-1-ylidene)pyrrolidin-2-one '
_space_group_IT_number 15
_symmetry_cell_setting monoclinic
_symmetry_space_group_name_Hall '-C 2yc'
_symmetry_space_group_name_H-M 'C 1 2/c 1'
_atom_sites_solution_hydrogens geom
_atom_sites_solution_primary direct
_atom_sites_solution_secondary difmap
_audit_creation_method SHELXL-97
_audit_update_record
;
2015-04-29 deposited with the CCDC.
2015-10-21 downloaded from the CCDC.
;
_cell_angle_alpha 90.000(5)
_cell_angle_beta 93.812(5)
_cell_angle_gamma 90.000(5)
_cell_formula_units_Z 8
_cell_length_a 21.610(5)
_cell_length_b 7.777(5)
_cell_length_c 16.839(5)
_cell_measurement_reflns_used 2126
_cell_measurement_temperature 293(2)
_cell_measurement_theta_max 28.91
_cell_measurement_theta_min 2.17
_cell_volume 2824(2)
_computing_molecular_graphics 'ORTEP-32 (Farrugia, 1998)'
_computing_publication_material 'CIFTAB (Sheldrick, 1997)'
_computing_structure_refinement 'SHELXL-97 (Sheldrick, 1997)'
_computing_structure_solution 'SHELXS-97 (Sheldrick, 1997)'
_diffrn_ambient_temperature 293(2)
_diffrn_detector_area_resol_mean 16.0827
_diffrn_measured_fraction_theta_full 0.999
_diffrn_measured_fraction_theta_max 0.864
_diffrn_measurement_device_type 'Xcalibur, Sapphire3'
_diffrn_measurement_method '\w scans'
_diffrn_radiation_monochromator graphite
_diffrn_radiation_source 'fine-focus sealed tube'
_diffrn_radiation_type MoK\a
_diffrn_radiation_wavelength 0.71073
_diffrn_reflns_av_R_equivalents 0.0254
_diffrn_reflns_av_sigmaI/netI 0.0352
_diffrn_reflns_limit_h_max 29
_diffrn_reflns_limit_h_min -25
_diffrn_reflns_limit_k_max 8
_diffrn_reflns_limit_k_min -10
_diffrn_reflns_limit_l_max 18
_diffrn_reflns_limit_l_min -22
_diffrn_reflns_number 6156
_diffrn_reflns_theta_full 25.00
_diffrn_reflns_theta_max 28.97
_diffrn_reflns_theta_min 2.42
_exptl_absorpt_coefficient_mu 0.079
_exptl_absorpt_correction_T_max 0.984
_exptl_absorpt_correction_T_min 0.963
_exptl_absorpt_correction_type multi-scan
_exptl_crystal_colour colorless
_exptl_crystal_density_diffrn 1.211
_exptl_crystal_density_method 'not measured'
_exptl_crystal_description parallelepiped
_exptl_crystal_F_000 1104
_exptl_crystal_recrystallization_method 'Re-crystallisation from solvent: dichloromethane'
_exptl_crystal_size_max 0.60
_exptl_crystal_size_mid 0.40
_exptl_crystal_size_min 0.20
_refine_diff_density_max 0.177
_refine_diff_density_min -0.213
_refine_diff_density_rms 0.049
_refine_ls_extinction_method none
_refine_ls_goodness_of_fit_ref 1.019
_refine_ls_hydrogen_treatment mixed
_refine_ls_matrix_type full
_refine_ls_number_parameters 248
_refine_ls_number_reflns 3756
_refine_ls_number_restraints 0
_refine_ls_restrained_S_all 1.019
_refine_ls_R_factor_all 0.0646
_refine_ls_R_factor_gt 0.0472
_refine_ls_shift/su_max 0.006
_refine_ls_shift/su_mean 0.000
_refine_ls_structure_factor_coef Fsqd
_refine_ls_weighting_details 'calc w=1/[\s^2^(Fo^2^)+(0.0670P)^2^+0.6147P] where P=(Fo^2^+2Fc^2^)/3'
_refine_ls_weighting_scheme calc
_refine_ls_wR_factor_gt 0.1164
_refine_ls_wR_factor_ref 0.1284
_reflns_number_gt 2458
_reflns_number_total 3756
_reflns_threshold_expression >2sigma(I)
_cod_data_source_file ja5b10812_si_002.cif
_cod_data_source_block latomenh
_cod_depositor_comments
;
The following automatic conversions were performed:

'_symmetry_cell_setting' value 'Monoclinic' changed to 'monoclinic'
according to
/usr/data/users/saulius/crontab/automatic-downloads/rss-feeds/ACS/lib/dictionaries/cif_core.dic
dictionary named 'cif_core.dic' version 2.4.2 from 2011-04-26.

Automatic conversion script
Id: cif_fix_values 4268 2015-11-12 08:31:59Z antanas 

 Adding full bibliography for 4125171--4125172.cif.
;
_cod_original_sg_symbol_H-M C2/c
_cod_database_code 4125171

loop_
_symmetry_equiv_pos_as_xyz
'x, y, z'
'-x, y, -z+1/2'
'x+1/2, y+1/2, z'
'-x+1/2, y+1/2, -z+1/2'
'-x, -y, -z'
'x, -y, z-1/2'
'-x+1/2, -y+1/2, -z'
'x+1/2, -y+1/2, z-1/2'

loop_
_atom_site_label
_atom_site_type_symbol
_atom_site_fract_x
_atom_site_fract_y
_atom_site_fract_z
_atom_site_U_iso_or_equiv
_atom_site_adp_type
_atom_site_occupancy
_atom_site_symmetry_multiplicity
_atom_site_calc_flag
O001 O 0.95715(4) 0.16129(14) 0.05894(7) 0.0494(3) Uani 1 1 d
O002 O 0.57772(5) 0.27149(16) 0.19602(7) 0.0536(3) Uani 1 1 d
N003 N 0.92225(6) -0.07784(17) -0.00824(8) 0.0430(3) Uani 1 1 d
C004 C 0.82340(5) 0.15639(16) 0.11795(7) 0.0290(3) Uani 1 1 d
C005 C 0.75597(6) 0.16885(16) 0.12748(7) 0.0294(3) Uani 1 1 d
C006 C 0.70475(6) 0.11917(19) 0.07767(8) 0.0351(3) Uani 1 1 d
C007 C 0.84938(6) 0.05924(17) 0.06246(8) 0.0314(3) Uani 1 1 d
C008 C 0.74484(6) 0.25731(17) 0.19819(8) 0.0322(3) Uani 1 1 d
C009 C 0.80518(7) 0.2986(2) 0.24286(9) 0.0402(4) Uani 1 1 d
C010 C 0.63487(6) 0.23658(18) 0.16971(9) 0.0364(3) Uani 1 1 d
C011 C 0.85561(6) 0.27626(18) 0.18168(8) 0.0342(3) Uani 1 1 d
C012 C 0.68538(6) 0.29113(19) 0.21940(9) 0.0378(3) Uani 1 1 d
C013 C 0.91539(6) 0.05688(18) 0.04068(8) 0.0352(3) Uani 1 1 d
C014 C 0.64470(6) 0.15230(19) 0.09875(9) 0.0375(3) Uani 1 1 d
C015 C 0.91506(7) 0.2064(3) 0.22506(11) 0.0505(4) Uani 1 1 d
C016 C 0.81571(6) -0.0692(2) 0.00736(9) 0.0385(3) Uani 1 1 d
C017 C 0.86801(8) 0.4502(2) 0.14275(11) 0.0481(4) Uani 1 1 d
C018 C 0.86746(7) -0.1836(2) -0.02164(11) 0.0482(4) Uani 1 1 d
C019 C 0.52412(8) 0.2186(4) 0.14795(13) 0.0698(6) Uani 1 1 d
H9A H 0.8125(8) 0.212(2) 0.2882(11) 0.055(5) Uiso 1 1 d
H6 H 0.7090(7) 0.063(2) 0.0282(10) 0.046(4) Uiso 1 1 d
H14 H 0.6107(7) 0.1165(19) 0.0630(9) 0.043(4) Uiso 1 1 d
H9B H 0.8068(8) 0.414(2) 0.2657(10) 0.054(5) Uiso 1 1 d
H16A H 0.7850(8) -0.138(2) 0.0370(10) 0.049(4) Uiso 1 1 d
H12 H 0.6779(8) 0.351(2) 0.2683(11) 0.055(5) Uiso 1 1 d
H17B H 0.8880(8) 0.532(2) 0.1827(10) 0.055(5) Uiso 1 1 d
H18B H 0.8614(8) -0.211(2) -0.0779(12) 0.065(5) Uiso 1 1 d
H16B H 0.7939(8) -0.011(2) -0.0396(10) 0.056(5) Uiso 1 1 d
H17C H 0.8958(8) 0.438(2) 0.0985(11) 0.060(5) Uiso 1 1 d
H15B H 0.9256(10) 0.284(3) 0.2706(13) 0.078(6) Uiso 1 1 d
H15C H 0.9505(10) 0.209(3) 0.1919(13) 0.078(6) Uiso 1 1 d
H15A H 0.9104(10) 0.087(3) 0.2438(13) 0.083(7) Uiso 1 1 d
H17A H 0.8271(9) 0.505(2) 0.1183(10) 0.058(5) Uiso 1 1 d
H19C H 0.5234(10) 0.263(3) 0.0923(15) 0.090(7) Uiso 1 1 d
H18A H 0.8718(9) -0.298(3) 0.0100(12) 0.070(6) Uiso 1 1 d
H19A H 0.4869(11) 0.258(3) 0.1753(14) 0.092(7) Uiso 1 1 d
H19B H 0.5242(13) 0.081(4) 0.1434(17) 0.131(11) Uiso 1 1 d
H3 H 0.9605(9) -0.107(2) -0.0260(11) 0.060(5) Uiso 1 1 d

loop_
_atom_site_aniso_label
_atom_site_aniso_U_11
_atom_site_aniso_U_22
_atom_site_aniso_U_33
_atom_site_aniso_U_23
_atom_site_aniso_U_13
_atom_site_aniso_U_12
O001 0.0285(5) 0.0542(7) 0.0667(7) -0.0197(5) 0.0120(5) -0.0076(5)
O002 0.0269(5) 0.0744(8) 0.0609(7) -0.0039(6) 0.0125(5) 0.0051(5)
N003 0.0302(6) 0.0455(7) 0.0543(8) -0.0143(6) 0.0099(5) 0.0022(6)
C004 0.0246(6) 0.0315(7) 0.0309(6) 0.0015(5) 0.0008(5) -0.0011(5)
C005 0.0249(6) 0.0312(7) 0.0322(6) 0.0004(5) 0.0036(5) -0.0008(5)
C006 0.0277(6) 0.0426(8) 0.0349(7) -0.0035(6) 0.0017(5) -0.0004(6)
C007 0.0242(6) 0.0338(7) 0.0364(7) -0.0011(6) 0.0026(5) -0.0013(5)
C008 0.0284(6) 0.0343(7) 0.0343(7) -0.0004(6) 0.0045(5) -0.0027(6)
C009 0.0340(7) 0.0490(9) 0.0379(8) -0.0118(7) 0.0035(6) -0.0054(7)
C010 0.0259(6) 0.0404(8) 0.0439(8) 0.0052(6) 0.0087(6) 0.0024(6)
C011 0.0265(6) 0.0400(7) 0.0361(7) -0.0064(6) 0.0014(5) -0.0040(6)
C012 0.0338(7) 0.0416(8) 0.0390(8) -0.0034(6) 0.0104(6) 0.0019(6)
C013 0.0270(6) 0.0381(7) 0.0407(7) -0.0041(6) 0.0040(5) 0.0010(6)
C014 0.0242(6) 0.0452(8) 0.0426(8) 0.0026(6) -0.0009(5) -0.0012(6)
C015 0.0318(8) 0.0707(12) 0.0475(9) -0.0111(9) -0.0082(7) 0.0018(8)
C016 0.0304(7) 0.0416(8) 0.0436(8) -0.0103(7) 0.0036(6) -0.0036(6)
C017 0.0497(9) 0.0413(9) 0.0538(10) -0.0097(8) 0.0076(8) -0.0144(8)
C018 0.0391(8) 0.0488(10) 0.0571(10) -0.0191(8) 0.0068(7) -0.0026(7)
C019 0.0260(7) 0.123(2) 0.0604(12) 0.0082(13) 0.0058(7) 0.0033(10)

loop_
_atom_type_symbol
_atom_type_description
_atom_type_scat_dispersion_real
_atom_type_scat_dispersion_imag
_atom_type_scat_source
C C 0.0033 0.0016 'International Tables Vol C Tables 4.2.6.8 and 6.1.1.4'
H H 0.0000 0.0000 'International Tables Vol C Tables 4.2.6.8 and 6.1.1.4'
N N 0.0061 0.0033 'International Tables Vol C Tables 4.2.6.8 and 6.1.1.4'
O O 0.0106 0.0060 'International Tables Vol C Tables 4.2.6.8 and 6.1.1.4'

loop_
_geom_angle_atom_site_label_1
_geom_angle_atom_site_label_2
_geom_angle_atom_site_label_3
_geom_angle
C010 O002 C019 118.4(1)
C013 N003 C018 114.5(1)
C007 C004 C005 124.6(1)
C007 C004 C011 128.7(1)
C005 C004 C011 106.6(1)
C006 C005 C008 117.9(1)
C006 C005 C004 131.5(1)
C008 C005 C004 110.4(1)
C014 C006 C005 120.7(1)
C004 C007 C013 128.5(1)
C004 C007 C016 125.9(1)
C013 C007 C016 105.6(1)
C012 C008 C005 121.7(1)
C012 C008 C009 128.6(1)
C005 C008 C009 109.7(1)
C008 C009 C011 105.5(1)
O002 C010 C014 124.4(1)
O002 C010 C012 115.6(1)
C014 C010 C012 120.0(1)
C017 C011 C015 110.5(1)
C017 C011 C004 108.5(1)
C015 C011 C004 116.1(1)
C017 C011 C009 109.5(1)
C015 C011 C009 109.0(1)
C004 C011 C009 102.9(1)
C008 C012 C010 119.4(1)
O001 C013 N003 123.7(1)
O001 C013 C007 128.5(1)
N003 C013 C007 107.7(1)
C006 C014 C010 120.3(1)
C007 C016 C018 104.3(1)
N003 C018 C016 103.1(1)

loop_
_geom_bond_atom_site_label_1
_geom_bond_atom_site_label_2
_geom_bond_distance
O001 C013 1.237(2)
O002 C010 1.367(2)
O002 C019 1.429(2)
N003 C013 1.347(2)
N003 C018 1.447(2)
C004 C007 1.352(2)
C004 C005 1.480(2)
C004 C011 1.551(2)
C005 C006 1.398(2)
C005 C008 1.410(2)
C006 C014 1.392(2)
C007 C013 1.496(2)
C007 C016 1.516(2)
C008 C012 1.382(2)
C008 C009 1.496(2)
C009 C011 1.558(2)
C010 C014 1.392(2)
C010 C012 1.396(2)
C011 C017 1.535(2)
C011 C015 1.535(2)
C016 C018 1.534(2)
